data_4350389
loop_
_publ_author_name
'Ibrahim, Mohamed M.'
'Olmo, Cristina P\'erez'
'Tekeste, Teame'
'Seebacher, Jan'
'He, Guosen'
'Maldonado Calvo, Jos\'e A'
'B\"ohmerle, Karin'
'Steinfeld, Gunther'
'Brombacher, Horst'
'Vahrenkamp, Heinrich'

_publ_section_title
;
 Zn-OH2 and Zn-OH complexes with hydroborate-derived tripod ligands: a
 comprehensive study.
;
_journal_issue 18
_journal_name_full 'Inorganic chemistry'
_journal_page_first 7493
_journal_page_last 7502
_journal_paper_doi 10.1021/ic060752f
_journal_volume 45
_journal_year 2006
_chemical_formula_sum 'C272 H306 B8 Cl4 N48 O28 S24 Zn8'
_chemical_formula_weight 6216.73
_chemical_name_common 'Complex 13 (Ibrahim), (S3-Xyl)Zn-OH-Zn(S3-Xyl)'
_space_group_IT_number 14
_space_group_name_Hall '-P 2ybc'
_space_group_name_H-M_alt 'P 1 21/c 1'
_atom_sites_solution_hydrogens geom
_atom_sites_solution_primary direct
_atom_sites_solution_secondary difmap
_audit_creation_method SHELXL-97
_cell_angle_alpha 90.00
_cell_angle_beta 104.803(4)
_cell_angle_gamma 90.00
_cell_formula_units_Z 1
_cell_length_a 16.386(3)
_cell_length_b 19.856(4)
_cell_length_c 24.187(4)
_cell_measurement_temperature 233(2)
_cell_volume 7608(2)
_computing_structure_refinement 'SHELXL-97 (Sheldrick, 1997)'
_computing_structure_solution 'SHELXS-97 (Sheldrick, 1990)'
_diffrn_ambient_temperature 233(2)
_diffrn_measured_fraction_theta_full 0.918
_diffrn_measured_fraction_theta_max 0.918
_diffrn_radiation_monochromator graphite
_diffrn_radiation_source 'fine-focus sealed tube'
_diffrn_radiation_type MoK\a
_diffrn_radiation_wavelength 0.71073
_diffrn_reflns_av_R_equivalents 0.1888
_diffrn_reflns_av_sigmaI/netI 0.2789
_diffrn_reflns_limit_h_max 21
_diffrn_reflns_limit_h_min -21
_diffrn_reflns_limit_k_max 26
_diffrn_reflns_limit_k_min -26
_diffrn_reflns_limit_l_max 32
_diffrn_reflns_limit_l_min -32
_diffrn_reflns_number 67916
_diffrn_reflns_theta_full 28.98
_diffrn_reflns_theta_max 28.98
_diffrn_reflns_theta_min 1.35
_exptl_absorpt_coefficient_mu 0.888
_exptl_crystal_density_diffrn 1.357
_exptl_crystal_density_method 'not measured'
_exptl_crystal_F_000 3229
_refine_diff_density_max 1.160
_refine_diff_density_min -1.325
_refine_diff_density_rms 0.118
_refine_ls_extinction_method none
_refine_ls_goodness_of_fit_ref 0.882
_refine_ls_hydrogen_treatment mixed
_refine_ls_matrix_type full
_refine_ls_number_parameters 860
_refine_ls_number_reflns 18549
_refine_ls_number_restraints 0
_refine_ls_restrained_S_all 0.882
_refine_ls_R_factor_all 0.2597
_refine_ls_R_factor_gt 0.0766
_refine_ls_shift/su_max 0.401
_refine_ls_shift/su_mean 0.007
_refine_ls_structure_factor_coef Fsqd
_refine_ls_weighting_details 'calc w=1/[\s^2^(Fo^2^)+(0.1180P)^2^+0.0000P] where P=(Fo^2^+2Fc^2^)/3'
_refine_ls_weighting_scheme calc
_refine_ls_wR_factor_gt 0.1888
_refine_ls_wR_factor_ref 0.2689
_reflns_number_gt 5586
_reflns_number_total 18549
_reflns_threshold_expression >2sigma(I)
_cod_data_source_file ic060752fsi20060504_033957.cif
_cod_data_source_block ibraim
_cod_database_code 4350389

loop_
_symmetry_equiv_pos_as_xyz
'x, y, z'
'-x, y+1/2, -z+1/2'
'-x, -y, -z'
'x, -y-1/2, z-1/2'

loop_
_atom_site_label
_atom_site_type_symbol
_atom_site_fract_x
_atom_site_fract_y
_atom_site_fract_z
_atom_site_U_iso_or_equiv
_atom_site_adp_type
_atom_site_occupancy
_atom_site_symmetry_multiplicity
_atom_site_calc_flag
_atom_site_refinement_flags
_atom_site_disorder_assembly
_atom_site_disorder_group
Zn1 Zn 0.71442(5) 0.39608(4) 0.19086(4) 0.0360(2) Uani 1 1 d . . .
Zn2 Zn 0.55188(5) 0.27942(4) 0.20754(4) 0.0372(3) Uani 1 1 d . . .
S1 S 0.74994(12) 0.49522(10) 0.24753(9) 0.0411(5) Uani 1 1 d . . .
S2 S 0.71238(13) 0.42399(10) 0.09623(8) 0.0401(5) Uani 1 1 d . . .
S3 S 0.82401(12) 0.31865(9) 0.22119(8) 0.0379(5) Uani 1 1 d . . .
S4 S 0.40765(13) 0.30299(11) 0.17672(10) 0.0483(6) Uani 1 1 d . . .
S5 S 0.58139(13) 0.25020(10) 0.30466(9) 0.0429(5) Uani 1 1 d . . .
S6 S 0.58233(12) 0.18844(10) 0.15586(9) 0.0434(5) Uani 1 1 d . . .
O1 O 0.6085(3) 0.3640(2) 0.2013(2) 0.0409(13) Uani 1 1 d . . .
H1 H 0.5734 0.4005 0.2044 0.049 Uiso 1 1 calc R . .
N1 N 0.9124(4) 0.4623(3) 0.2454(3) 0.0345(15) Uani 1 1 d . . .
N2 N 0.8898(4) 0.4613(3) 0.3300(3) 0.0365(15) Uani 1 1 d . . .
N3 N 0.8421(4) 0.5121(3) 0.1450(3) 0.0380(15) Uani 1 1 d . . .
N4 N 0.7374(4) 0.5568(3) 0.0820(3) 0.0431(17) Uani 1 1 d . . .
N5 N 0.9087(4) 0.3934(3) 0.1561(2) 0.0350(15) Uani 1 1 d . . .
N6 N 0.9016(4) 0.2859(3) 0.1387(3) 0.0368(15) Uani 1 1 d . . .
N13 N 0.3790(4) 0.1959(3) 0.2433(3) 0.0402(16) Uani 1 1 d . . .
N14 N 0.3052(4) 0.2856(3) 0.2458(3) 0.0445(17) Uani 1 1 d . . .
N15 N 0.5200(4) 0.1249(3) 0.2653(3) 0.0374(15) Uani 1 1 d . . .
N16 N 0.6477(4) 0.1249(3) 0.3208(3) 0.0378(15) Uani 1 1 d . . .
N17 N 0.4263(4) 0.1374(3) 0.1626(3) 0.0423(16) Uani 1 1 d . . .
N18 N 0.4490(4) 0.1391(3) 0.0773(3) 0.0448(17) Uani 1 1 d . . .
B1 B 0.9117(5) 0.4647(4) 0.1817(3) 0.033(2) Uani 1 1 d . . .
H1A H 0.9667 0.4842 0.1800 0.040 Uiso 1 1 calc R . .
B3 B 0.4300(6) 0.1357(5) 0.2274(4) 0.048(3) Uani 1 1 d . . .
H3 H 0.3983 0.0948 0.2327 0.058 Uiso 1 1 calc R . .
C1 C 0.9859(5) 0.4414(4) 0.2852(3) 0.0416(19) Uani 1 1 d . . .
H1A H 1.0369 0.4296 0.2766 0.050 Uiso 1 1 calc R . .
C2 C 0.9724(5) 0.4407(4) 0.3370(3) 0.0400(19) Uani 1 1 d . . .
H2A H 1.0111 0.4287 0.3714 0.048 Uiso 1 1 calc R . .
C3 C 0.8540(5) 0.4740(3) 0.2738(3) 0.0318(17) Uani 1 1 d . . .
C4 C 0.8523(5) 0.4707(4) 0.3777(3) 0.042(2) Uani 1 1 d . . .
C5 C 0.8583(5) 0.5340(4) 0.4032(4) 0.052(2) Uani 1 1 d . . .
C6 C 0.8332(5) 0.5413(5) 0.4540(4) 0.059(2) Uani 1 1 d . . .
H6A H 0.8373 0.5832 0.4724 0.070 Uiso 1 1 calc R . .
C7 C 0.8026(6) 0.4860(5) 0.4766(4) 0.068(3) Uani 1 1 d . . .
H7A H 0.7871 0.4904 0.5112 0.081 Uiso 1 1 calc R . .
C8 C 0.7940(6) 0.4245(5) 0.4496(4) 0.067(3) Uani 1 1 d . . .
H8A H 0.7710 0.3881 0.4655 0.080 Uiso 1 1 calc R . .
C9 C 0.8189(5) 0.4153(4) 0.3990(4) 0.054(2) Uani 1 1 d . . .
C10 C 0.8069(7) 0.3489(4) 0.3670(4) 0.076(3) Uani 1 1 d . . .
H10A H 0.8284 0.3528 0.3333 0.113 Uiso 1 1 calc R . .
H10B H 0.7473 0.3378 0.3555 0.113 Uiso 1 1 calc R . .
H10C H 0.8374 0.3137 0.3916 0.113 Uiso 1 1 calc R . .
C11 C 0.8889(6) 0.5935(4) 0.3759(4) 0.070(3) Uani 1 1 d . . .
H11A H 0.9033 0.5792 0.3412 0.105 Uiso 1 1 calc R . .
H11B H 0.9384 0.6124 0.4022 0.105 Uiso 1 1 calc R . .
H11C H 0.8447 0.6272 0.3666 0.105 Uiso 1 1 calc R . .
C12 C 0.8584(5) 0.5798(4) 0.1407(3) 0.049(2) Uani 1 1 d . . .
H12A H 0.9073 0.6026 0.1609 0.058 Uiso 1 1 calc R . .
C13 C 0.7922(6) 0.6080(4) 0.1026(4) 0.055(2) Uani 1 1 d . . .
H13A H 0.7853 0.6537 0.0924 0.066 Uiso 1 1 calc R . .
C14 C 0.7667(5) 0.4985(4) 0.1086(3) 0.0369(18) Uani 1 1 d . . .
C15 C 0.6635(5) 0.5636(4) 0.0338(3) 0.0410(19) Uani 1 1 d . . .
C16 C 0.6789(6) 0.5602(4) -0.0199(4) 0.056(2) Uani 1 1 d . . .
C17 C 0.6089(7) 0.5697(4) -0.0666(4) 0.059(3) Uani 1 1 d . . .
H17A H 0.6162 0.5690 -0.1039 0.071 Uiso 1 1 calc R . .
C18 C 0.5293(6) 0.5802(4) -0.0586(4) 0.060(3) Uani 1 1 d . . .
H18A H 0.4833 0.5865 -0.0905 0.072 Uiso 1 1 calc R . .
C19 C 0.5167(6) 0.5816(4) -0.0059(4) 0.057(2) Uani 1 1 d . . .
H19A H 0.4618 0.5877 -0.0014 0.069 Uiso 1 1 calc R . .
C20 C 0.5858(6) 0.5738(4) 0.0433(3) 0.046(2) Uani 1 1 d . . .
C21 C 0.5716(6) 0.5766(5) 0.1017(4) 0.066(3) Uani 1 1 d . . .
H21A H 0.6250 0.5708 0.1300 0.100 Uiso 1 1 calc R . .
H21B H 0.5332 0.5409 0.1058 0.100 Uiso 1 1 calc R . .
H21C H 0.5474 0.6199 0.1073 0.100 Uiso 1 1 calc R . .
C22 C 0.7651(6) 0.5450(5) -0.0282(4) 0.083(3) Uani 1 1 d . . .
H22A H 0.8052 0.5402 0.0089 0.124 Uiso 1 1 calc R . .
H22B H 0.7827 0.5815 -0.0491 0.124 Uiso 1 1 calc R . .
H22C H 0.7629 0.5034 -0.0495 0.124 Uiso 1 1 calc R . .
C23 C 0.9437(5) 0.3139(4) 0.1022(3) 0.042(2) Uani 1 1 d . . .
H23A H 0.9653 0.2912 0.0750 0.050 Uiso 1 1 calc R . .
C24 C 0.9477(5) 0.3804(4) 0.1133(3) 0.043(2) Uani 1 1 d . . .
H24A H 0.9731 0.4127 0.0947 0.052 Uiso 1 1 calc R . .
C25 C 0.8784(4) 0.3348(4) 0.1710(3) 0.0372(18) Uani 1 1 d . . .
C26 C 0.8860(5) 0.2146(4) 0.1440(3) 0.0400(19) Uani 1 1 d . . .
C27 C 0.9461(6) 0.1776(4) 0.1839(4) 0.048(2) Uani 1 1 d . . .
C28 C 0.9330(6) 0.1094(5) 0.1859(4) 0.060(3) Uani 1 1 d . . .
H28A H 0.9729 0.0829 0.2116 0.072 Uiso 1 1 calc R . .
C29 C 0.8637(7) 0.0792(5) 0.1516(5) 0.068(3) Uani 1 1 d . . .
H29A H 0.8571 0.0323 0.1533 0.082 Uiso 1 1 calc R . .
C30 C 0.8032(7) 0.1168(5) 0.1143(4) 0.064(3) Uani 1 1 d . . .
H30A H 0.7546 0.0954 0.0920 0.076 Uiso 1 1 calc R . .
C31 C 0.8133(5) 0.1879(4) 0.1091(3) 0.047(2) Uani 1 1 d . . .
C32 C 0.7481(5) 0.2292(5) 0.0685(4) 0.059(2) Uani 1 1 d . . .
H32A H 0.7658 0.2759 0.0709 0.088 Uiso 1 1 calc R . .
H32B H 0.6946 0.2255 0.0786 0.088 Uiso 1 1 calc R . .
H32C H 0.7415 0.2129 0.0299 0.088 Uiso 1 1 calc R . .
C33 C 1.0228(6) 0.2108(5) 0.2224(4) 0.067(3) Uani 1 1 d . . .
H33A H 1.0567 0.1772 0.2470 0.100 Uiso 1 1 calc R . .
H33B H 1.0049 0.2448 0.2456 0.100 Uiso 1 1 calc R . .
H33C H 1.0560 0.2319 0.1992 0.100 Uiso 1 1 calc R . .
C34 C 0.3256(5) 0.1837(4) 0.2775(4) 0.054(2) Uani 1 1 d . . .
H34A H 0.3219 0.1429 0.2965 0.064 Uiso 1 1 calc R . .
C35 C 0.2799(6) 0.2387(4) 0.2797(4) 0.057(2) Uani 1 1 d . . .
H35A H 0.2388 0.2442 0.3002 0.069 Uiso 1 1 calc R . .
C36 C 0.3639(5) 0.2607(4) 0.2229(3) 0.0404(19) Uani 1 1 d . . .
C37 C 0.2665(5) 0.3507(4) 0.2341(4) 0.045(2) Uani 1 1 d . . .
C38 C 0.2871(6) 0.3992(5) 0.2763(4) 0.064(3) Uani 1 1 d . . .
C39 C 0.2479(7) 0.4606(5) 0.2669(6) 0.080(3) Uani 1 1 d . . .
H39A H 0.2623 0.4946 0.2948 0.096 Uiso 1 1 calc R . .
C40 C 0.1884(7) 0.4726(5) 0.2177(6) 0.081(4) Uani 1 1 d . . .
H40A H 0.1604 0.5143 0.2124 0.097 Uiso 1 1 calc R . .
C41 C 0.1681(6) 0.4244(6) 0.1750(5) 0.079(3) Uani 1 1 d . . .
H41A H 0.1282 0.4345 0.1405 0.095 Uiso 1 1 calc R . .
C42 C 0.2066(5) 0.3606(5) 0.1826(4) 0.053(2) Uani 1 1 d . . .
C43 C 0.1852(6) 0.3071(5) 0.1376(4) 0.077(3) Uani 1 1 d . . .
H43A H 0.2178 0.2669 0.1510 0.116 Uiso 1 1 calc R . .
H43B H 0.1984 0.3231 0.1030 0.116 Uiso 1 1 calc R . .
H43C H 0.1255 0.2967 0.1296 0.116 Uiso 1 1 calc R . .
C44 C 0.3525(8) 0.3866(6) 0.3320(5) 0.105(4) Uani 1 1 d . . .
H44A H 0.3743 0.3411 0.3322 0.157 Uiso 1 1 calc R . .
H44B H 0.3268 0.3919 0.3637 0.157 Uiso 1 1 calc R . .
H44C H 0.3984 0.4186 0.3359 0.157 Uiso 1 1 calc R . .
C45 C 0.5492(5) 0.0586(4) 0.2717(4) 0.050(2) Uani 1 1 d . . .
H45A H 0.5186 0.0204 0.2552 0.060 Uiso 1 1 calc R . .
C46 C 0.6271(6) 0.0585(4) 0.3050(4) 0.053(2) Uani 1 1 d . . .
H46A H 0.6620 0.0207 0.3159 0.063 Uiso 1 1 calc R . .
C47 C 0.5822(5) 0.1647(4) 0.2960(3) 0.0377(19) Uani 1 1 d . . .
C48 C 0.7290(5) 0.1448(4) 0.3562(4) 0.045(2) Uani 1 1 d . . .
C49 C 0.7392(6) 0.1465(4) 0.4152(4) 0.052(2) Uani 1 1 d . . .
C50 C 0.8190(7) 0.1609(5) 0.4479(4) 0.078(3) Uani 1 1 d . . .
H50A H 0.8290 0.1626 0.4879 0.093 Uiso 1 1 calc R . .
C51 C 0.8846(7) 0.1730(5) 0.4232(6) 0.084(4) Uani 1 1 d . . .
H51A H 0.9388 0.1819 0.4465 0.100 Uiso 1 1 calc R . .
C52 C 0.8713(6) 0.1720(5) 0.3651(5) 0.066(3) Uani 1 1 d . . .
H52A H 0.9163 0.1817 0.3489 0.079 Uiso 1 1 calc R . .
C53 C 0.7932(5) 0.1571(4) 0.3301(4) 0.047(2) Uani 1 1 d . . .
C54 C 0.7770(6) 0.1561(4) 0.2667(4) 0.063(3) Uani 1 1 d . . .
H54A H 0.7184 0.1445 0.2499 0.094 Uiso 1 1 calc R . .
H54B H 0.8132 0.1228 0.2556 0.094 Uiso 1 1 calc R . .
H54C H 0.7887 0.2002 0.2533 0.094 Uiso 1 1 calc R . .
C55 C 0.6663(6) 0.1360(5) 0.4413(4) 0.075(3) Uani 1 1 d . . .
H55A H 0.6860 0.1392 0.4826 0.113 Uiso 1 1 calc R . .
H55B H 0.6420 0.0919 0.4308 0.113 Uiso 1 1 calc R . .
H55C H 0.6239 0.1703 0.4273 0.113 Uiso 1 1 calc R . .
C56 C 0.3559(5) 0.1122(4) 0.1234(4) 0.059(3) Uani 1 1 d . . .
H56A H 0.3067 0.0970 0.1326 0.070 Uiso 1 1 calc R . .
C57 C 0.3676(5) 0.1125(4) 0.0707(4) 0.059(2) Uani 1 1 d . . .
H57A H 0.3297 0.0982 0.0366 0.071 Uiso 1 1 calc R . .
C58 C 0.4837(5) 0.1541(4) 0.1336(3) 0.043(2) Uani 1 1 d . . .
C59 C 0.4881(6) 0.1476(4) 0.0307(3) 0.051(2) Uani 1 1 d . . .
C60 C 0.4638(8) 0.2031(5) -0.0044(5) 0.077(3) Uani 1 1 d . . .
C61 C 0.5008(10) 0.2103(8) -0.0505(6) 0.112(5) Uani 1 1 d . . .
H61A H 0.4832 0.2454 -0.0769 0.134 Uiso 1 1 calc R . .
C62 C 0.5621(9) 0.1668(8) -0.0573(5) 0.102(5) Uani 1 1 d . . .
H62A H 0.5904 0.1747 -0.0859 0.122 Uiso 1 1 calc R . .
C63 C 0.5825(7) 0.1109(7) -0.0219(4) 0.088(4) Uani 1 1 d . . .
H63A H 0.6214 0.0793 -0.0289 0.106 Uiso 1 1 calc R . .
C64 C 0.5463(6) 0.1008(5) 0.0240(3) 0.052(2) Uani 1 1 d . . .
C65 C 0.5695(6) 0.0418(4) 0.0625(4) 0.064(3) Uani 1 1 d . . .
H65A H 0.5388 0.0435 0.0918 0.097 Uiso 1 1 calc R . .
H65B H 0.6297 0.0427 0.0803 0.097 Uiso 1 1 calc R . .
H65C H 0.5554 0.0006 0.0405 0.097 Uiso 1 1 calc R . .
C66 C 0.3995(8) 0.2516(6) 0.0043(5) 0.115(5) Uani 1 1 d . . .
H66A H 0.3913 0.2864 -0.0247 0.173 Uiso 1 1 calc R . .
H66B H 0.4186 0.2720 0.0419 0.173 Uiso 1 1 calc R . .
H66C H 0.3467 0.2282 0.0015 0.173 Uiso 1 1 calc R . .
Cl1A Cl 0.1704(10) 0.3610(11) 0.3984(13) 0.398(18) Uani 0.50 1 d P A 1
O2 O 0.1294(19) 0.3013(16) 0.3531(13) 0.200 Uiso 0.50 1 d P A 1
O3 O 0.239(2) 0.3809(15) 0.4297(12) 0.200 Uiso 0.50 1 d P A 1
O4 O 0.2049(9) 0.2784(7) 0.3982(6) 0.182(5) Uiso 1 1 d . . .
O5 O 0.1152(11) 0.3361(9) 0.4229(6) 0.200 Uiso 1 1 d . . .
Cl1B Cl 0.1503(5) 0.3090(4) 0.4064(2) 0.088(2) Uani 0.50 1 d P A 2
O6 O 0.1659(15) 0.2750(12) 0.4657(10) 0.163(8) Uiso 0.50 1 d P A 2
O7 O 0.071(2) 0.2802(15) 0.3944(13) 0.200 Uiso 0.50 1 d P A 2
O11 O 0.0346(5) 0.2794(4) 0.5231(3) 0.094(2) Uiso 1 1 d . . .
H11 H 0.0712 0.2823 0.5050 0.141 Uiso 1 1 calc R . .
C101 C -0.0283(8) 0.3309(6) 0.5038(5) 0.113(4) Uiso 1 1 d . . .
H10D H -0.0636 0.3344 0.5304 0.170 Uiso 1 1 calc R . .
H10E H -0.0630 0.3192 0.4662 0.170 Uiso 1 1 calc R . .
H10F H -0.0007 0.3738 0.5019 0.170 Uiso 1 1 calc R . .
O12 O 0.5934(9) 0.4461(7) 0.2904(6) 0.091(4) Uiso 0.50 1 d P . .
H12 H 0.5517 0.4341 0.2648 0.136 Uiso 0.50 1 calc PR . .
C102 C 0.5818(13) 0.4342(11) 0.3351(9) 0.083(6) Uiso 0.50 1 d P . .
H10G H 0.6247 0.4033 0.3557 0.125 Uiso 0.50 1 calc PR . .
H10H H 0.5265 0.4139 0.3300 0.125 Uiso 0.50 1 calc PR . .
H10I H 0.5845 0.4756 0.3568 0.125 Uiso 0.50 1 calc PR . .
O13 O 1.0000 0.5000 0.0000 0.200 Uiso 1 2 d S . .
C103 C 0.967(2) 0.4796(18) -0.0625(14) 0.184(14) Uiso 0.50 1 d P . .
H10J H 1.0055 0.4472 -0.0723 0.275 Uiso 0.50 1 calc PR . .
H10K H 0.9636 0.5191 -0.0866 0.275 Uiso 0.50 1 calc PR . .
H10L H 0.9117 0.4596 -0.0683 0.275 Uiso 0.50 1 calc PR . .

loop_
_atom_site_aniso_label
_atom_site_aniso_U_11
_atom_site_aniso_U_22
_atom_site_aniso_U_33
_atom_site_aniso_U_23
_atom_site_aniso_U_13
_atom_site_aniso_U_12
Zn1 0.0335(5) 0.0315(5) 0.0435(5) 0.0020(4) 0.0108(4) -0.0023(4)
Zn2 0.0373(5) 0.0335(5) 0.0418(5) -0.0006(4) 0.0119(4) -0.0056(4)
S1 0.0332(11) 0.0357(11) 0.0525(13) -0.0036(10) 0.0078(9) 0.0029(9)
S2 0.0446(12) 0.0326(11) 0.0395(12) 0.0024(9) 0.0045(9) -0.0055(9)
S3 0.0377(11) 0.0318(11) 0.0485(12) 0.0033(9) 0.0190(10) 0.0026(9)
S4 0.0366(12) 0.0473(13) 0.0630(14) 0.0157(11) 0.0166(10) 0.0005(10)
S5 0.0553(13) 0.0333(11) 0.0406(12) -0.0009(9) 0.0128(10) 0.0000(10)
S6 0.0386(12) 0.0460(13) 0.0456(12) -0.0141(10) 0.0108(10) -0.0075(10)
O1 0.041(3) 0.033(3) 0.052(3) -0.001(2) 0.017(3) 0.001(2)
N1 0.027(3) 0.032(4) 0.042(4) 0.001(3) 0.003(3) 0.004(3)
N2 0.036(4) 0.033(4) 0.042(4) 0.005(3) 0.012(3) 0.004(3)
N3 0.043(4) 0.029(4) 0.042(4) 0.009(3) 0.010(3) 0.000(3)
N4 0.052(4) 0.033(4) 0.039(4) 0.012(3) 0.002(3) -0.004(3)
N5 0.039(4) 0.033(4) 0.038(4) -0.001(3) 0.018(3) -0.001(3)
N6 0.031(3) 0.042(4) 0.040(4) 0.000(3) 0.014(3) 0.001(3)
N13 0.031(4) 0.040(4) 0.052(4) 0.011(3) 0.016(3) -0.002(3)
N14 0.038(4) 0.045(4) 0.055(4) 0.003(3) 0.019(3) -0.003(3)
N15 0.041(4) 0.031(4) 0.041(4) 0.007(3) 0.012(3) 0.004(3)
N16 0.044(4) 0.031(4) 0.041(4) 0.005(3) 0.016(3) 0.000(3)
N17 0.037(4) 0.039(4) 0.050(4) 0.001(3) 0.011(3) -0.011(3)
N18 0.049(4) 0.046(4) 0.035(4) -0.009(3) 0.004(3) -0.011(3)
B1 0.036(5) 0.029(5) 0.035(5) 0.001(4) 0.011(4) -0.004(4)
B3 0.040(6) 0.043(6) 0.064(7) 0.006(5) 0.016(5) -0.004(5)
C1 0.037(5) 0.038(5) 0.050(5) 0.006(4) 0.012(4) 0.002(4)
C2 0.038(5) 0.041(5) 0.041(5) 0.007(4) 0.010(4) 0.010(4)
C3 0.037(4) 0.031(4) 0.026(4) 0.000(3) 0.005(3) -0.003(3)
C4 0.038(5) 0.046(5) 0.042(5) 0.005(4) 0.012(4) 0.002(4)
C5 0.050(5) 0.044(5) 0.063(6) -0.007(5) 0.019(5) -0.002(4)
C6 0.051(6) 0.076(7) 0.052(6) -0.012(5) 0.019(5) 0.005(5)
C7 0.076(7) 0.077(8) 0.061(7) 0.015(6) 0.037(6) 0.021(6)
C8 0.087(8) 0.061(7) 0.063(7) 0.018(5) 0.040(6) 0.010(6)
C9 0.061(6) 0.044(5) 0.066(6) 0.006(5) 0.032(5) -0.002(4)
C10 0.106(9) 0.043(6) 0.086(8) 0.009(5) 0.040(7) -0.010(6)
C11 0.082(7) 0.046(6) 0.098(8) -0.020(5) 0.053(6) -0.024(5)
C12 0.060(6) 0.032(5) 0.052(5) 0.007(4) 0.011(5) -0.008(4)
C13 0.065(6) 0.026(4) 0.064(6) 0.007(4) -0.002(5) -0.011(4)
C14 0.039(5) 0.033(4) 0.038(5) 0.001(4) 0.007(4) -0.003(4)
C15 0.058(6) 0.024(4) 0.039(5) 0.007(4) 0.008(4) -0.002(4)
C16 0.070(7) 0.046(6) 0.050(6) 0.006(4) 0.014(5) 0.004(5)
C17 0.094(8) 0.044(5) 0.038(5) 0.008(4) 0.013(5) 0.007(5)
C18 0.064(7) 0.048(6) 0.055(6) 0.015(5) -0.008(5) 0.013(5)
C19 0.056(6) 0.054(6) 0.055(6) 0.003(5) 0.002(5) 0.010(5)
C20 0.058(6) 0.026(4) 0.048(5) 0.002(4) 0.005(4) 0.000(4)
C21 0.071(7) 0.073(7) 0.047(6) -0.012(5) 0.000(5) 0.010(5)
C22 0.092(9) 0.097(9) 0.067(7) 0.012(6) 0.035(6) 0.011(7)
C23 0.037(5) 0.048(5) 0.044(5) -0.002(4) 0.017(4) -0.004(4)
C24 0.047(5) 0.047(5) 0.041(5) 0.000(4) 0.021(4) -0.008(4)
C25 0.030(4) 0.035(5) 0.050(5) 0.003(4) 0.017(4) 0.005(3)
C26 0.047(5) 0.039(5) 0.041(5) -0.003(4) 0.025(4) -0.001(4)
C27 0.061(6) 0.034(5) 0.055(6) 0.004(4) 0.027(5) 0.012(4)
C28 0.061(6) 0.052(6) 0.076(7) 0.015(5) 0.034(6) 0.019(5)
C29 0.079(8) 0.041(6) 0.102(9) -0.008(6) 0.055(7) 0.001(6)
C30 0.077(7) 0.051(6) 0.077(7) -0.026(5) 0.045(6) -0.024(5)
C31 0.056(6) 0.047(5) 0.045(5) -0.008(4) 0.026(5) -0.004(4)
C32 0.056(6) 0.063(6) 0.055(6) -0.006(5) 0.010(5) -0.012(5)
C33 0.063(6) 0.069(7) 0.061(6) 0.009(5) 0.003(5) 0.019(5)
C34 0.051(6) 0.049(6) 0.065(6) 0.017(5) 0.024(5) 0.000(5)
C35 0.059(6) 0.054(6) 0.071(7) 0.003(5) 0.039(5) -0.008(5)
C36 0.033(4) 0.036(5) 0.051(5) 0.006(4) 0.009(4) -0.005(4)
C37 0.045(5) 0.043(5) 0.054(6) -0.005(4) 0.026(5) 0.004(4)
C38 0.066(7) 0.070(7) 0.063(7) -0.002(6) 0.029(5) 0.000(6)
C39 0.068(8) 0.055(7) 0.128(11) -0.018(7) 0.047(8) -0.001(6)
C40 0.066(8) 0.037(6) 0.152(12) 0.002(7) 0.051(8) 0.004(6)
C41 0.035(6) 0.087(9) 0.118(10) 0.046(8) 0.025(6) 0.014(6)
C42 0.033(5) 0.056(6) 0.073(7) 0.004(5) 0.020(5) 0.006(4)
C43 0.060(7) 0.084(8) 0.081(8) -0.007(6) 0.008(6) 0.000(6)
C44 0.133(11) 0.096(10) 0.081(9) -0.035(7) 0.018(8) -0.001(8)
C45 0.047(5) 0.031(5) 0.075(6) 0.001(4) 0.020(5) -0.004(4)
C46 0.055(6) 0.043(5) 0.057(6) 0.011(4) 0.010(5) 0.003(4)
C47 0.037(5) 0.039(5) 0.041(5) 0.007(4) 0.016(4) -0.001(4)
C48 0.037(5) 0.040(5) 0.055(6) 0.001(4) 0.009(4) -0.001(4)
C49 0.051(6) 0.060(6) 0.040(5) 0.003(4) 0.002(5) 0.004(5)
C50 0.080(8) 0.085(8) 0.052(7) -0.009(6) -0.012(6) 0.018(7)
C51 0.057(7) 0.065(7) 0.113(11) -0.023(7) -0.008(7) 0.007(6)
C52 0.050(6) 0.052(6) 0.096(9) -0.009(6) 0.018(6) 0.009(5)
C53 0.045(5) 0.039(5) 0.059(6) -0.002(4) 0.020(5) -0.005(4)
C54 0.066(6) 0.049(6) 0.085(7) 0.009(5) 0.040(6) 0.002(5)
C55 0.088(8) 0.093(8) 0.049(6) 0.007(6) 0.024(6) 0.009(6)
C56 0.040(5) 0.055(6) 0.072(7) -0.002(5) -0.001(5) -0.018(4)
C57 0.045(6) 0.062(6) 0.065(7) -0.004(5) 0.004(5) -0.013(5)
C58 0.050(5) 0.032(4) 0.046(5) -0.010(4) 0.011(4) -0.006(4)
C59 0.062(6) 0.050(6) 0.032(5) -0.007(4) -0.004(4) -0.019(5)
C60 0.100(9) 0.052(7) 0.060(7) 0.012(5) -0.016(6) -0.022(6)
C61 0.126(13) 0.124(13) 0.064(9) 0.039(9) -0.015(9) -0.067(10)
C62 0.114(12) 0.149(14) 0.037(7) 0.010(8) 0.009(7) -0.063(10)
C63 0.088(8) 0.140(11) 0.047(6) -0.025(7) 0.039(6) -0.046(8)
C64 0.057(6) 0.061(6) 0.037(5) -0.011(5) 0.009(4) -0.024(5)
C65 0.074(7) 0.054(6) 0.070(7) 0.001(5) 0.027(6) 0.001(5)
C66 0.134(11) 0.050(7) 0.127(11) 0.025(7) -0.032(9) -0.012(8)
Cl1A 0.147(12) 0.28(2) 0.80(5) -0.15(3) 0.18(2) -0.075(14)
Cl1B 0.090(5) 0.124(6) 0.062(3) 0.009(3) 0.039(3) 0.094(5)

loop_
_atom_type_symbol
_atom_type_description
_atom_type_scat_dispersion_real
_atom_type_scat_dispersion_imag
_atom_type_scat_source
C C 0.0033 0.0016 'International Tables Vol C Tables 4.2.6.8 and 6.1.1.4'
H H 0.0000 0.0000 'International Tables Vol C Tables 4.2.6.8 and 6.1.1.4'
B B 0.0013 0.0007 'International Tables Vol C Tables 4.2.6.8 and 6.1.1.4'
N N 0.0061 0.0033 'International Tables Vol C Tables 4.2.6.8 and 6.1.1.4'
O O 0.0106 0.0060 'International Tables Vol C Tables 4.2.6.8 and 6.1.1.4'
S S 0.1246 0.1234 'International Tables Vol C Tables 4.2.6.8 and 6.1.1.4'
Cl Cl 0.1484 0.1585 'International Tables Vol C Tables 4.2.6.8 and 6.1.1.4'
Zn Zn 0.2839 1.4301 'International Tables Vol C Tables 4.2.6.8 and 6.1.1.4'

loop_
_geom_angle_atom_site_label_1
_geom_angle_atom_site_label_2
_geom_angle_atom_site_label_3
_geom_angle
_geom_angle_site_symmetry_3
O1 Zn1 S3 112.79(16) .
O1 Zn1 S2 114.69(16) .
S3 Zn1 S2 106.26(8) .
O1 Zn1 S1 107.07(16) .
S3 Zn1 S1 107.92(8) .
S2 Zn1 S1 107.83(8) .
O1 Zn2 S6 117.26(16) .
O1 Zn2 S4 105.46(16) .
S6 Zn2 S4 108.84(8) .
O1 Zn2 S5 108.11(16) .
S6 Zn2 S5 109.19(8) .
S4 Zn2 S5 107.56(8) .
C3 S1 Zn1 94.8(2) .
C14 S2 Zn1 99.0(3) .
C25 S3 Zn1 98.8(3) .
C36 S4 Zn2 104.7(3) .
C47 S5 Zn2 97.4(3) .
C58 S6 Zn2 99.5(3) .
Zn1 O1 Zn2 139.5(3) .
C3 N1 C1 107.5(6) .
C3 N1 B1 133.5(6) .
C1 N1 B1 118.9(6) .
C3 N2 C2 109.7(6) .
C3 N2 C4 127.5(6) .
C2 N2 C4 122.7(6) .
C14 N3 C12 107.9(6) .
C14 N3 B1 131.6(6) .
C12 N3 B1 120.0(6) .
C14 N4 C13 110.1(6) .
C14 N4 C15 125.5(6) .
C13 N4 C15 124.0(6) .
C25 N5 C24 108.1(6) .
C25 N5 B1 131.4(6) .
C24 N5 B1 120.2(6) .
C25 N6 C23 109.9(6) .
C25 N6 C26 124.5(6) .
C23 N6 C26 125.6(6) .
C34 N13 C36 107.3(6) .
C34 N13 B3 118.5(7) .
C36 N13 B3 133.3(7) .
C36 N14 C35 111.1(7) .
C36 N14 C37 125.8(7) .
C35 N14 C37 122.9(7) .
C47 N15 C45 107.6(6) .
C47 N15 B3 136.0(7) .
C45 N15 B3 116.4(7) .
C47 N16 C46 109.0(7) .
C47 N16 C48 127.9(6) .
C46 N16 C48 123.0(7) .
C58 N17 C56 107.6(7) .
C58 N17 B3 132.6(7) .
C56 N17 B3 119.5(7) .
C58 N18 C57 109.7(7) .
C58 N18 C59 126.7(7) .
C57 N18 C59 123.6(7) .
N1 B1 N5 111.4(6) .
N1 B1 N3 113.8(6) .
N5 B1 N3 112.3(6) .
N15 B3 N17 112.9(7) .
N15 B3 N13 116.8(7) .
N17 B3 N13 110.2(7) .
C2 C1 N1 109.3(7) .
C1 C2 N2 106.0(7) .
N1 C3 N2 107.5(6) .
N1 C3 S1 128.9(5) .
N2 C3 S1 123.5(6) .
C9 C4 C5 122.8(8) .
C9 C4 N2 118.8(7) .
C5 C4 N2 118.1(7) .
C4 C5 C6 118.6(8) .
C4 C5 C11 120.6(8) .
C6 C5 C11 120.8(8) .
C7 C6 C5 119.0(9) .
C8 C7 C6 121.6(9) .
C7 C8 C9 120.9(9) .
C4 C9 C8 117.0(8) .
C4 C9 C10 120.8(8) .
C8 C9 C10 122.2(8) .
C13 C12 N3 108.5(7) .
C12 C13 N4 106.3(7) .
N3 C14 N4 107.2(6) .
N3 C14 S2 129.4(6) .
N4 C14 S2 123.5(6) .
C20 C15 C16 124.4(8) .
C20 C15 N4 120.0(7) .
C16 C15 N4 115.6(8) .
C15 C16 C17 116.2(9) .
C15 C16 C22 122.4(8) .
C17 C16 C22 121.5(9) .
C18 C17 C16 121.0(8) .
C19 C18 C17 121.1(9) .
C18 C19 C20 120.5(9) .
C15 C20 C19 116.9(8) .
C15 C20 C21 122.8(8) .
C19 C20 C21 120.3(8) .
C24 C23 N6 106.1(7) .
C23 C24 N5 109.1(7) .
N5 C25 N6 106.7(6) .
N5 C25 S3 130.1(6) .
N6 C25 S3 123.2(6) .
C31 C26 C27 124.6(8) .
C31 C26 N6 117.7(7) .
C27 C26 N6 117.7(7) .
C28 C27 C26 116.9(8) .
C28 C27 C33 121.4(8) .
C26 C27 C33 121.6(7) .
C29 C28 C27 121.7(9) .
C28 C29 C30 120.6(9) .
C29 C30 C31 120.8(9) .
C26 C31 C30 115.2(8) .
C26 C31 C32 123.5(8) .
C30 C31 C32 121.3(8) .
C35 C34 N13 109.3(7) .
C34 C35 N14 105.9(7) .
N14 C36 N13 106.4(6) .
N14 C36 S4 124.4(6) .
N13 C36 S4 129.1(6) .
C38 C37 C42 123.2(8) .
C38 C37 N14 118.0(8) .
C42 C37 N14 118.6(8) .
C39 C38 C37 118.9(10) .
C39 C38 C44 119.3(10) .
C37 C38 C44 121.8(9) .
C40 C39 C38 120.2(11) .
C39 C40 C41 121.1(10) .
C40 C41 C42 120.7(10) .
C37 C42 C41 115.8(9) .
C37 C42 C43 122.2(8) .
C41 C42 C43 122.0(9) .
C46 C45 N15 108.5(7) .
C45 C46 N16 107.1(7) .
N16 C47 N15 107.7(6) .
N16 C47 S5 124.0(6) .
N15 C47 S5 128.2(6) .
C53 C48 C49 124.0(8) .
C53 C48 N16 118.2(7) .
C49 C48 N16 117.6(7) .
C50 C49 C48 116.2(9) .
C50 C49 C55 122.0(9) .
C48 C49 C55 121.8(8) .
C49 C50 C51 121.3(10) .
C52 C51 C50 120.5(10) .
C51 C52 C53 121.1(10) .
C52 C53 C48 116.9(8) .
C52 C53 C54 122.2(8) .
C48 C53 C54 120.9(8) .
C57 C56 N17 110.7(8) .
C56 C57 N18 104.8(8) .
N17 C58 N18 107.2(7) .
N17 C58 S6 131.5(6) .
N18 C58 S6 121.3(6) .
C64 C59 C60 124.6(10) .
C64 C59 N18 118.3(8) .
C60 C59 N18 117.2(10) .
C59 C60 C61 116.9(12) .
C59 C60 C66 122.3(11) .
C61 C60 C66 120.8(12) .
C62 C61 C60 120.7(13) .
C61 C62 C63 120.0(13) .
C62 C63 C64 121.2(12) .
C59 C64 C63 116.4(10) .
C59 C64 C65 122.4(8) .
C63 C64 C65 121.2(10) .
O3 Cl1A O5 118(3) .
O3 Cl1A O2 142(2) .
O5 Cl1A O2 79.3(15) .
O3 Cl1A O4 93(2) .
O5 Cl1A O4 84.7(17) .
O2 Cl1A O4 52.6(12) .
O4 O2 Cl1A 67.0(16) .
Cl1B O4 O2 54.9(13) .
Cl1B O4 Cl1A 39.2(8) .
O2 O4 Cl1A 60.4(14) .
Cl1B O5 Cl1A 57.0(13) .
Cl1B O5 O7 68.5(16) .
Cl1A O5 O7 114(2) .
Cl1B O5 O6 65.7(12) .
Cl1A O5 O6 105.3(18) .
O7 O5 O6 80.8(17) .
O5 Cl1B O4 164.6(15) .
O5 Cl1B O7 71.7(14) .
O4 Cl1B O7 118.7(17) .
O5 Cl1B O6 80.3(12) .
O4 Cl1B O6 88.7(11) .
O7 Cl1B O6 86.4(15) .
Cl1B O6 O5 34.0(7) .
Cl1B O7 O5 39.9(11) .
C103 O13 C103 180.0(11) 3_765

loop_
_geom_bond_atom_site_label_1
_geom_bond_atom_site_label_2
_geom_bond_distance
_geom_bond_site_symmetry_2
Zn1 O1 1.925(5) .
Zn1 S3 2.335(2) .
Zn1 S2 2.347(2) .
Zn1 S1 2.384(2) .
Zn2 O1 1.943(5) .
Zn2 S6 2.322(2) .
Zn2 S4 2.337(2) .
Zn2 S5 2.347(2) .
S1 C3 1.713(7) .
S2 C14 1.713(7) .
S3 C25 1.711(7) .
S4 C36 1.696(8) .
S5 C47 1.711(8) .
S6 C58 1.710(8) .
N1 C3 1.334(8) .
N1 C1 1.400(9) .
N1 B1 1.538(10) .
N2 C3 1.358(8) .
N2 C2 1.382(9) .
N2 C4 1.451(9) .
N3 C14 1.349(9) .
N3 C12 1.381(9) .
N3 B1 1.567(10) .
N4 C14 1.352(9) .
N4 C13 1.363(9) .
N4 C15 1.456(9) .
N5 C25 1.351(9) .
N5 C24 1.373(9) .
N5 B1 1.541(10) .
N6 C25 1.358(9) .
N6 C23 1.369(9) .
N6 C26 1.451(9) .
N13 C34 1.371(9) .
N13 C36 1.376(9) .
N13 B3 1.563(11) .
N14 C36 1.323(9) .
N14 C35 1.372(10) .
N14 C37 1.437(10) .
N15 C47 1.352(9) .
N15 C45 1.396(9) .
N15 B3 1.540(11) .
N16 C47 1.345(9) .
N16 C46 1.389(10) .
N16 C48 1.443(9) .
N17 C58 1.350(9) .
N17 C56 1.386(9) .
N17 B3 1.553(11) .
N18 C58 1.367(9) .
N18 C57 1.405(10) .
N18 C59 1.443(10) .
C1 C2 1.327(10) .
C4 C9 1.385(11) .
C4 C5 1.394(11) .
C5 C6 1.398(11) .
C5 C11 1.500(11) .
C6 C7 1.377(12) .
C7 C8 1.374(13) .
C8 C9 1.399(11) .
C9 C10 1.516(12) .
C12 C13 1.352(11) .
C15 C20 1.366(11) .
C15 C16 1.387(11) .
C16 C17 1.402(11) .
C16 C22 1.507(12) .
C17 C18 1.382(12) .
C18 C19 1.344(11) .
C19 C20 1.425(11) .
C20 C21 1.490(11) .
C23 C24 1.345(10) .
C26 C31 1.379(11) .
C26 C27 1.398(11) .
C27 C28 1.373(11) .
C27 C33 1.511(12) .
C28 C29 1.363(13) .
C29 C30 1.376(13) .
C30 C31 1.431(11) .
C31 C32 1.496(11) .
C34 C35 1.333(11) .
C37 C38 1.379(12) .
C37 C42 1.389(11) .
C38 C39 1.371(13) .
C38 C44 1.514(14) .
C39 C40 1.353(14) .
C40 C41 1.384(15) .
C41 C42 1.407(13) .
C42 C43 1.497(12) .
C45 C46 1.325(11) .
C48 C53 1.381(10) .
C48 C49 1.394(11) .
C49 C50 1.375(12) .
C49 C55 1.499(12) .
C50 C51 1.378(14) .
C51 C52 1.366(14) .
C52 C53 1.375(12) .
C53 C54 1.487(12) .
C56 C57 1.338(12) .
C59 C64 1.371(12) .
C59 C60 1.384(12) .
C60 C61 1.407(17) .
C60 C66 1.482(16) .
C61 C62 1.365(18) .
C62 C63 1.390(17) .
C63 C64 1.400(12) .
C64 C65 1.485(12) .
Cl1A O3 1.25(3) .
Cl1A O5 1.30(2) .
Cl1A O2 1.64(3) .
Cl1A O4 1.73(2) .
O2 O4 1.50(3) .
O4 Cl1B 1.139(14) .
O5 Cl1B 0.948(16) .
O5 O7 1.40(3) .
O5 O6 1.67(3) .
Cl1B O7 1.37(3) .
Cl1B O6 1.55(2) .
O11 C101 1.442(12) .
O12 C102 1.17(2) .
O13 C103 1.52(3) .
O13 C103 1.52(3) 3_765
